data_7703873
loop_
_publ_author_name
'He, Fangfang'
'Ge, Yuwei'
'Zhao, Xiaoyu'
'He, Jing'
'Huang, Ling'
'Gao, Daojiang'
'Bi, Jian'
'Wang, Xin'
'Zou, Guohong'

_publ_section_title
;
 Two-stage evolution from phosphate to sulfate of new KTP-type family
 members as UV nonlinear optical materials through chemical
 cosubstitution-oriented design.
;
_journal_issue 16
_journal_name_full 'Dalton transactions (Cambridge, England : 2003)'
_journal_page_first 5276
_journal_page_last 5282
_journal_paper_doi 10.1039/d0dt00846j
_journal_volume 49
_journal_year 2020
_chemical_formula_sum 'F4 H8 N2 O8 S2 Sb2'
_chemical_formula_weight 547.70
_space_group_crystal_system orthorhombic
_space_group_IT_number 33
_space_group_name_Hall 'P 2c -2n'
_space_group_name_H-M_alt 'P n a 21'
_atom_sites_solution_hydrogens difmap
_audit_creation_method SHELXL-2014/7
_audit_update_record
;
2019-04-26 deposited with the CCDC.	2020-03-26 downloaded from the CCDC.
;
_cell_angle_alpha 90
_cell_angle_beta 90
_cell_angle_gamma 90
_cell_formula_units_Z 2
_cell_length_a 9.5730(7)
_cell_length_b 11.5948(7)
_cell_length_c 5.1311(4)
_cell_measurement_reflns_used 462
_cell_measurement_temperature 150(2)
_cell_measurement_theta_max 52.441
_cell_measurement_theta_min 5.521
_cell_volume 569.54(7)
_computing_structure_refinement 'SHELXL-2014/7 (Sheldrick, 2014)'
_diffrn_ambient_temperature 150(2)
_diffrn_measured_fraction_theta_full 0.995
_diffrn_measured_fraction_theta_max 0.995
_diffrn_measurement_device_type 'Bruker D8'
_diffrn_radiation_type MoK\a
_diffrn_radiation_wavelength 0.71073
_diffrn_reflns_av_R_equivalents 0.0381
_diffrn_reflns_av_unetI/netI 0.0402
_diffrn_reflns_Laue_measured_fraction_full 0.995
_diffrn_reflns_Laue_measured_fraction_max 0.995
_diffrn_reflns_limit_h_max 11
_diffrn_reflns_limit_h_min -11
_diffrn_reflns_limit_k_max 12
_diffrn_reflns_limit_k_min -14
_diffrn_reflns_limit_l_max 6
_diffrn_reflns_limit_l_min -6
_diffrn_reflns_number 3778
_diffrn_reflns_point_group_measured_fraction_full 0.931
_diffrn_reflns_point_group_measured_fraction_max 0.935
_diffrn_reflns_theta_full 25.242
_diffrn_reflns_theta_max 26.336
_diffrn_reflns_theta_min 2.759
_exptl_absorpt_coefficient_mu 5.202
_exptl_crystal_density_diffrn 3.194
_exptl_crystal_description block-like
_exptl_crystal_F_000 512
_exptl_crystal_size_max 0.210
_exptl_crystal_size_mid 0.190
_exptl_crystal_size_min 0.180
_refine_diff_density_max 0.508
_refine_diff_density_min -0.531
_refine_diff_density_rms 0.114
_refine_ls_abs_structure_details
;
 Flack x determined using 380 quotients [(I+)-(I-)]/[(I+)+(I-)]
 (Parsons, Flack and Wagner, Acta Cryst. B69 (2013) 249-259).
;
_refine_ls_abs_structure_Flack 0.01(4)
_refine_ls_extinction_method none
_refine_ls_goodness_of_fit_ref 1.005
_refine_ls_hydrogen_treatment refall
_refine_ls_matrix_type full
_refine_ls_number_parameters 98
_refine_ls_number_reflns 1087
_refine_ls_number_restraints 2
_refine_ls_restrained_S_all 1.006
_refine_ls_R_factor_all 0.0261
_refine_ls_R_factor_gt 0.0223
_refine_ls_shift/su_max 0.009
_refine_ls_shift/su_mean 0.001
_refine_ls_structure_factor_coef Fsqd
_refine_ls_weighting_details 'w=1/[\s^2^(Fo^2^)+(0.0270P)^2^] where P=(Fo^2^+2Fc^2^)/3'
_refine_ls_weighting_scheme calc
_refine_ls_wR_factor_gt 0.0537
_refine_ls_wR_factor_ref 0.0554
_reflns_Friedel_coverage 0.685
_reflns_Friedel_fraction_full 0.849
_reflns_Friedel_fraction_max 0.860
_reflns_number_gt 987
_reflns_number_total 1087
_reflns_threshold_expression 'I > 2\s(I)'
_cod_data_source_file d0dt00846j2.cif
_cod_data_source_block mo_0709_3_0ma
_cod_depositor_comments 'Adding full bibliography for 7703873--7703874.cif.'
_cod_database_code 7703873
_shelx_shelxl_version_number 2014/7
_shelx_space_group_comment
;
The symmetry employed for this shelxl refinement is uniquely defined
by the following loop, which should always be used as a source of
symmetry information in preference to the above space-group names.
They are only intended as comments.
;
_shelx_estimated_absorpt_t_min 0.408
_shelx_estimated_absorpt_t_max 0.454

loop_
_space_group_symop_operation_xyz
'x, y, z'
'-x, -y, z+1/2'
'x+1/2, -y+1/2, z'
'-x+1/2, y+1/2, z+1/2'

loop_
_atom_site_label
_atom_site_type_symbol
_atom_site_fract_x
_atom_site_fract_y
_atom_site_fract_z
_atom_site_U_iso_or_equiv
_atom_site_adp_type
_atom_site_occupancy
_atom_site_site_symmetry_order
_atom_site_calc_flag
_atom_site_refinement_flags_posn
_atom_site_refinement_flags_adp
_atom_site_refinement_flags_occupancy
_atom_site_disorder_assembly
_atom_site_disorder_group
Sb1 Sb 0.16783(4) 0.58335(3) 0.17349(17) 0.02151(15) Uani 1 1 d . . . . .
S1 S 0.21412(18) 0.36668(15) 0.7173(4) 0.0238(4) Uani 1 1 d . . . . .
F1 F 0.3690(4) 0.5735(3) 0.1498(18) 0.0272(11) Uani 1 1 d . . . . .
O1 O 0.3067(6) 0.4448(5) 0.5810(13) 0.0276(12) Uani 1 1 d . . . . .
N1 N 0.5094(7) 0.3456(6) 1.193(2) 0.0262(13) Uani 1 1 d D . . . .
O2 O 0.0952(5) 0.3316(4) 0.5590(12) 0.0283(12) Uani 1 1 d . . . . .
F2 F 0.1719(4) 0.6512(4) -0.1692(9) 0.0264(10) Uani 1 1 d . . . . .
O3 O 0.2965(6) 0.2631(5) 0.8061(13) 0.0310(13) Uani 1 1 d . . . . .
O4 O 0.1608(6) 0.4194(5) 0.9655(14) 0.0291(14) Uani 1 1 d . . . . .
H1 H 0.578(7) 0.403(6) 1.15(3) 0.03(2) Uiso 1 1 d D . . . .
H2 H 0.462(10) 0.324(9) 1.07(2) 0.04(3) Uiso 1 1 d . . . . .
H3 H 0.544(10) 0.274(9) 1.24(3) 0.05(3) Uiso 1 1 d . . . . .
H4 H 0.461(11) 0.381(9) 1.30(3) 0.05(4) Uiso 1 1 d . . . . .

loop_
_atom_site_aniso_label
_atom_site_aniso_U_11
_atom_site_aniso_U_22
_atom_site_aniso_U_33
_atom_site_aniso_U_23
_atom_site_aniso_U_13
_atom_site_aniso_U_12
Sb1 0.0224(2) 0.0211(2) 0.0211(2) 0.0006(3) 0.0005(3) 0.00000(14)
S1 0.0241(7) 0.0220(7) 0.0253(12) -0.0011(8) -0.0002(9) 0.0011(6)
F1 0.0233(17) 0.0307(19) 0.028(3) 0.005(2) 0.002(3) 0.0002(14)
O1 0.031(3) 0.028(3) 0.023(3) 0.000(2) 0.002(2) -0.001(2)
N1 0.027(3) 0.028(3) 0.024(4) 0.005(4) -0.003(4) -0.001(2)
O2 0.023(3) 0.030(3) 0.032(3) -0.005(2) -0.002(2) 0.002(2)
F2 0.032(2) 0.029(2) 0.018(3) 0.002(2) 0.0001(18) 0.0037(16)
O3 0.037(3) 0.025(3) 0.030(3) 0.000(3) -0.008(2) 0.004(2)
O4 0.038(3) 0.025(3) 0.025(3) -0.001(2) 0.005(2) 0.001(2)

loop_
_atom_type_symbol
_atom_type_description
_atom_type_scat_dispersion_real
_atom_type_scat_dispersion_imag
_atom_type_scat_source
N N 0.0061 0.0033 'International Tables Vol C Tables 4.2.6.8 and 6.1.1.4'
H H 0.0000 0.0000 'International Tables Vol C Tables 4.2.6.8 and 6.1.1.4'
O O 0.0106 0.0060 'International Tables Vol C Tables 4.2.6.8 and 6.1.1.4'
F F 0.0171 0.0103 'International Tables Vol C Tables 4.2.6.8 and 6.1.1.4'
S S 0.1246 0.1234 'International Tables Vol C Tables 4.2.6.8 and 6.1.1.4'
Sb Sb -0.5866 1.5461 'International Tables Vol C Tables 4.2.6.8 and 6.1.1.4'

loop_
_geom_angle_atom_site_label_1
_geom_angle_atom_site_label_2
_geom_angle_atom_site_label_3
_geom_angle
_geom_angle_site_symmetry_1
_geom_angle_site_symmetry_3
_geom_angle_publ_flag
F2 Sb1 F1 87.0(3) . . ?
F2 Sb1 O4 84.8(2) . 1_554 ?
F1 Sb1 O4 87.0(2) . 1_554 ?
F2 Sb1 O3 83.9(2) . 4_554 ?
F1 Sb1 O3 85.5(2) . 4_554 ?
O4 Sb1 O3 166.8(2) 1_554 4_554 ?
O1 S1 O2 112.6(4) . . ?
O1 S1 O4 111.3(3) . . ?
O2 S1 O4 108.7(3) . . ?
O1 S1 O3 108.9(3) . . ?
O2 S1 O3 110.8(3) . . ?
O4 S1 O3 104.2(4) . . ?
H1 N1 H2 114(10) . . ?
H1 N1 H3 116(7) . . ?
H2 N1 H3 96(10) . . ?
H1 N1 H4 101(9) . . ?
H2 N1 H4 111(9) . . ?
H3 N1 H4 120(10) . . ?
S1 O3 Sb1 137.4(4) . 4_545 ?
S1 O4 Sb1 139.4(4) . 1_556 ?

loop_
_geom_bond_atom_site_label_1
_geom_bond_atom_site_label_2
_geom_bond_distance
_geom_bond_site_symmetry_2
_geom_bond_publ_flag
Sb1 F2 1.927(5) . ?
Sb1 F1 1.933(4) . ?
Sb1 O4 2.181(6) 1_554 ?
Sb1 O3 2.219(6) 4_554 ?
S1 O1 1.447(6) . ?
S1 O2 1.456(6) . ?
S1 O4 1.502(7) . ?
S1 O3 1.507(6) . ?
N1 H1 0.96(6) . ?
N1 H2 0.83(12) . ?
N1 H3 0.92(11) . ?
N1 H4 0.82(12) . ?
O3 Sb1 2.219(6) 4_545 ?
O4 Sb1 2.181(6) 1_556 ?
